data_1547415
loop_
_publ_author_name
'Anuradha R. Pallipurath'
'Jonathan M. Skelton'
'Mark R. Warren'
'Naghmeh Kamali'
'Patrick McArdle'
'Andrea Erxleben'

_publ_section_title
;
 Sulfamerazine: Understanding the Influence of Slip Planes in the
 Polymorphic Phase Transformation through X-Ray Crystallographic Studies
 and ab Initio Lattice Dynamics
;
_journal_name_full 'Molecular Pharmaceutics'
_journal_page_first 3735
_journal_page_last 3748
_journal_paper_doi 10.1021/acs.molpharmaceut.5b00504
_journal_volume 12
_journal_year 2015
_chemical_absolute_configuration ad
_chemical_formula_moiety 'C11 H12 N4 O2 S'
_chemical_formula_sum 'C11 H12 N4 O2 S'
_chemical_formula_weight 264.31
_chemical_name_common Sulfamerazine
_chemical_name_systematic 4-amino-N-(4-methylpyrimidin-2-yl)
_space_group_crystal_system orthorhombic
_space_group_IT_number 33
_space_group_name_Hall 'P 2c -2n'
_space_group_name_H-M_alt 'P n a 21'
_symmetry_space_group_name_Hall 'P 2c -2n'
_symmetry_space_group_name_H-M 'P n a 21'
_atom_sites_solution_hydrogens mixed
_cell_angle_alpha 90
_cell_angle_beta 90
_cell_angle_gamma 90
_cell_formula_units_Z 8
_cell_length_a 14.46380(10)
_cell_length_b 8.18350(10)
_cell_length_c 21.7953(2)
_cell_measurement_reflns_used 11961
_cell_measurement_temperature 170
_cell_measurement_theta_max 29.4700
_cell_measurement_theta_min 1.8090
_cell_volume 2579.79(4)
_computing_cell_refinement
;
CrysAlisPro, Agilent Technologies,
Version 1.171.37.35 (release 13-08-2014 CrysAlis171 .NET)
(compiled Aug 13 2014,18:06:01)
;
_computing_data_collection
;
CrysAlisPro, Agilent Technologies,
Version 1.171.37.35 (release 13-08-2014 CrysAlis171 .NET)
(compiled Aug 13 2014,18:06:01)
;
_computing_data_reduction
;
CrysAlisPro, Agilent Technologies,
Version 1.171.37.35 (release 13-08-2014 CrysAlis171 .NET)
(compiled Aug 13 2014,18:06:01)
;
_computing_molecular_graphics OSCAIL
_computing_structure_refinement 'SHELXL-2014/7 (Sheldrick, 2014)'
_computing_structure_solution SHELXT
_diffrn_ambient_temperature 170
_diffrn_measured_fraction_theta_full 0.998
_diffrn_measured_fraction_theta_max 0.997
_diffrn_measurement_device 'CrystalLogic Kappa (3 circle)'
_diffrn_measurement_device_type 'Rigaku Saturn724+ (2x2 bin mode)'
_diffrn_measurement_method
;
omega rotation with 1 degree frames
;
_diffrn_measurement_specimen_support 'MiTeGen loop'
_diffrn_radiation_monochromator 'double crystal Silicon 111'
_diffrn_radiation_source 'Diamond Light Source Beamline I19'
_diffrn_radiation_type Synchrotron
_diffrn_radiation_wavelength 0.68890
_diffrn_reflns_av_R_equivalents 0.0468
_diffrn_reflns_av_unetI/netI 0.0443
_diffrn_reflns_Laue_measured_fraction_full 0.998
_diffrn_reflns_Laue_measured_fraction_max 0.997
_diffrn_reflns_limit_h_max 20
_diffrn_reflns_limit_h_min -13
_diffrn_reflns_limit_k_max 11
_diffrn_reflns_limit_k_min -11
_diffrn_reflns_limit_l_max 31
_diffrn_reflns_limit_l_min -27
_diffrn_reflns_number 23198
_diffrn_reflns_point_group_measured_fraction_full 0.988
_diffrn_reflns_point_group_measured_fraction_max 0.967
_diffrn_reflns_theta_full 24.415
_diffrn_reflns_theta_max 29.473
_diffrn_reflns_theta_min 1.811
_exptl_absorpt_coefficient_mu 0.251
_exptl_absorpt_correction_T_max 1.00000
_exptl_absorpt_correction_T_min 0.98220
_exptl_absorpt_correction_type multi-scan
_exptl_absorpt_process_details
;
CrysAlisPro, Agilent Technologies,
Version 1.171.36.28 (release 01-02-2013 CrysAlis171 .NET)
Empirical absorption correction using spherical harmonics,
implemented in SCALE3 ABSPACK scaling algorithm.
;
_exptl_crystal_colour Colourless
_exptl_crystal_density_diffrn 1.361
_exptl_crystal_description Parallelepiped
_exptl_crystal_F_000 1104
_exptl_crystal_size_max 0.50
_exptl_crystal_size_mid 0.40
_exptl_crystal_size_min 0.20
_refine_diff_density_max 0.339
_refine_diff_density_min -0.375
_refine_diff_density_rms 0.059
_refine_ls_abs_structure_details
;
 Flack x determined using 2592 quotients [(I+)-(I-)]/[(I+)+(I-)]
 (Parsons, Flack and Wagner, Acta Cryst. B69 (2013) 249-259).
;
_refine_ls_abs_structure_Flack 0.00(5)
_refine_ls_extinction_coef .
_refine_ls_extinction_method none
_refine_ls_goodness_of_fit_ref 1.071
_refine_ls_hydrogen_treatment mixed
_refine_ls_matrix_type full
_refine_ls_number_parameters 344
_refine_ls_number_reflns 7616
_refine_ls_number_restraints 1
_refine_ls_restrained_S_all 1.070
_refine_ls_R_factor_all 0.0539
_refine_ls_R_factor_gt 0.0443
_refine_ls_shift/su_max 0.013
_refine_ls_shift/su_mean 0.000
_refine_ls_structure_factor_coef Fsqd
_refine_ls_weighting_details 'w=1/[\s^2^(Fo^2^)+(0.0541P)^2^+0.3587P] where P=(Fo^2^+2Fc^2^)/3'
_refine_ls_weighting_scheme calc
_refine_ls_wR_factor_gt 0.1097
_refine_ls_wR_factor_ref 0.1175
_reflns_Friedel_coverage 0.894
_reflns_Friedel_fraction_full 0.977
_reflns_Friedel_fraction_max 0.935
_reflns_number_gt 6531
_reflns_number_total 7616
_reflns_threshold_expression 'I > 2\s(I)'
_cod_data_source_file Exp_Form-I2FSynchrotron_Form-I_170K.cif
_cod_data_source_block 170k_smz-f1_a
_cod_database_code 1547415
_shelx_space_group_comment
;
The symmetry employed for this shelxl refinement is uniquely defined
by the following loop, which should always be used as a source of
symmetry information in preference to the above space-group names.
They are only intended as comments.
;
_shelx_estimated_absorpt_t_min 0.885
_shelx_estimated_absorpt_t_max 0.952

loop_
_space_group_symop_operation_xyz
'x, y, z'
'-x, -y, z+1/2'
'x+1/2, -y+1/2, z'
'-x+1/2, y+1/2, z+1/2'

loop_
_atom_site_label
_atom_site_type_symbol
_atom_site_fract_x
_atom_site_fract_y
_atom_site_fract_z
_atom_site_U_iso_or_equiv
_atom_site_adp_type
_atom_site_occupancy
_atom_site_site_symmetry_order
_atom_site_calc_flag
_atom_site_refinement_flags_posn
_atom_site_refinement_flags_adp
_atom_site_refinement_flags_occupancy
_atom_site_disorder_assembly
_atom_site_disorder_group
S1 S 0.35603(5) 0.50546(8) 0.65640(4) 0.02190(16) Uani 1 1 d . . . . .
S2 S 0.42188(5) 0.50187(8) 0.34677(4) 0.02127(16) Uani 1 1 d . . . . .
O1 O 0.31269(16) 0.6300(3) 0.69248(12) 0.0295(5) Uani 1 1 d . . . . .
O2 O 0.45342(15) 0.4780(3) 0.66291(12) 0.0277(5) Uani 1 1 d . . . . .
O3 O 0.32418(14) 0.5296(3) 0.34038(12) 0.0275(5) Uani 1 1 d . . . . .
O4 O 0.46432(16) 0.3748(3) 0.31132(11) 0.0280(5) Uani 1 1 d . . . . .
N1 N 0.1589(2) -0.1175(3) 0.68772(16) 0.0337(7) Uani 1 1 d . . . . .
N2 N 0.34658(18) 0.5530(3) 0.58290(14) 0.0250(6) Uani 1 1 d . . . . .
N3 N 0.18671(18) 0.5919(3) 0.58342(14) 0.0261(6) Uani 1 1 d . . . . .
N4 N 0.2727(2) 0.5681(4) 0.49033(14) 0.0366(7) Uani 1 1 d . . . . .
N5 N 0.6199(2) 1.1201(3) 0.30530(17) 0.0409(8) Uani 1 1 d . . . . .
H5A H 0.6764 1.1190 0.2930 0.053 Uiso 1 1 calc R U . . .
H5B H 0.5924 1.2117 0.3120 0.053 Uiso 1 1 calc R U . . .
N6 N 0.43157(19) 0.4584(4) 0.42021(14) 0.0262(6) Uani 1 1 d . . . . .
N7 N 0.59065(18) 0.4116(3) 0.41932(14) 0.0274(6) Uani 1 1 d . . . . .
N8 N 0.5053(2) 0.4342(4) 0.51266(15) 0.0374(7) Uani 1 1 d . . . . .
C1 C 0.2969(2) 0.3228(3) 0.66635(16) 0.0214(6) Uani 1 1 d . . . . .
C2 C 0.20701(19) 0.3209(4) 0.68991(15) 0.0218(6) Uani 1 1 d . . . . .
H2 H 0.1782 0.4182 0.7008 0.028 Uiso 1 1 calc R U . . .
C3 C 0.1614(2) 0.1749(4) 0.69697(16) 0.0224(6) Uani 1 1 d . . . . .
H3 H 0.1015 0.1742 0.7124 0.029 Uiso 1 1 calc R U . . .
C4 C 0.2042(2) 0.0265(4) 0.68124(15) 0.0234(6) Uani 1 1 d . . . . .
C5 C 0.2951(2) 0.0302(4) 0.65727(18) 0.0252(6) Uani 1 1 d . . . . .
H5 H 0.3243 -0.0668 0.6464 0.033 Uiso 1 1 calc R U . . .
C6 C 0.3405(2) 0.1771(3) 0.64990(17) 0.0253(6) Uani 1 1 d . . . . .
H6 H 0.4001 0.1791 0.6340 0.033 Uiso 1 1 calc R U . . .
C7 C 0.2639(2) 0.5717(4) 0.55120(15) 0.0242(6) Uani 1 1 d . . . . .
C8 C 0.1940(3) 0.5924(7) 0.4592(2) 0.0527(12) Uani 1 1 d . . . . .
H8 H 0.1960 0.5939 0.4166 0.069 Uiso 1 1 calc R U . . .
C9 C 0.1102(2) 0.6150(6) 0.4879(2) 0.0473(10) Uani 1 1 d . . . . .
H9 H 0.0565 0.6317 0.4653 0.062 Uiso 1 1 calc R U . . .
C10 C 0.1084(2) 0.6119(4) 0.55098(18) 0.0328(8) Uani 1 1 d . . . . .
C11 C 0.0219(2) 0.6325(5) 0.5871(2) 0.0425(9) Uani 1 1 d . . . . .
H11A H 0.0211 0.7392 0.6053 0.055 Uiso 1 1 calc R U . . .
H11B H 0.0195 0.5510 0.6188 0.055 Uiso 1 1 calc R U . . .
H11C H -0.0305 0.6204 0.5605 0.055 Uiso 1 1 calc R U . . .
C12 C 0.4807(2) 0.6830(3) 0.33398(15) 0.0216(6) Uani 1 1 d . . . . .
C13 C 0.4362(2) 0.8312(4) 0.3447(2) 0.0284(7) Uani 1 1 d . . . . .
H13 H 0.3754 0.8320 0.3585 0.037 Uiso 1 1 calc R U . . .
C14 C 0.4819(2) 0.9762(4) 0.33510(19) 0.0321(8) Uani 1 1 d . . . . .
H14 H 0.4518 1.0747 0.3425 0.042 Uiso 1 1 calc R U . . .
C15 C 0.5738(2) 0.9767(4) 0.31421(16) 0.0265(7) Uani 1 1 d . . . . .
C16 C 0.6183(2) 0.8274(3) 0.30342(16) 0.0241(6) Uani 1 1 d . . . . .
H16 H 0.6792 0.8262 0.2897 0.031 Uiso 1 1 calc R U . . .
C17 C 0.5719(2) 0.6818(4) 0.31306(17) 0.0228(6) Uani 1 1 d . . . . .
H17 H 0.6016 0.5829 0.3056 0.030 Uiso 1 1 calc R U . . .
C18 C 0.5139(2) 0.4335(4) 0.45142(16) 0.0255(6) Uani 1 1 d . . . . .
C19 C 0.5830(3) 0.4040(7) 0.5436(2) 0.0517(12) Uani 1 1 d . . . . .
H19 H 0.5808 0.4012 0.5862 0.067 Uiso 1 1 calc R U . . .
C20 C 0.6664(3) 0.3766(6) 0.5149(2) 0.0519(12) Uani 1 1 d . . . . .
H20 H 0.7196 0.3536 0.5373 0.068 Uiso 1 1 calc R U . . .
C21 C 0.6681(2) 0.3846(4) 0.45142(19) 0.0330(8) Uani 1 1 d . . . . .
C22 C 0.7547(2) 0.3626(6) 0.4149(2) 0.0468(10) Uani 1 1 d . . . . .
H22A H 0.7544 0.2566 0.3960 0.061 Uiso 1 1 calc R U . . .
H22B H 0.8074 0.3717 0.4415 0.061 Uiso 1 1 calc R U . . .
H22C H 0.7580 0.4452 0.3837 0.061 Uiso 1 1 calc R U . . .
H1N1 H 0.109(3) -0.120(5) 0.705(2) 0.042(11) Uiso 1 1 d . . . . .
H2N1 H 0.191(3) -0.203(6) 0.684(2) 0.050(13) Uiso 1 1 d . . . . .
H1N2 H 0.386(3) 0.523(5) 0.562(2) 0.033(11) Uiso 1 1 d . . . . .
H1N6 H 0.380(3) 0.497(5) 0.442(3) 0.055(15) Uiso 1 1 d . . . . .

loop_
_atom_site_aniso_label
_atom_site_aniso_U_11
_atom_site_aniso_U_22
_atom_site_aniso_U_33
_atom_site_aniso_U_23
_atom_site_aniso_U_13
_atom_site_aniso_U_12
S1 0.0204(3) 0.0235(3) 0.0218(4) 0.0019(3) -0.0012(3) -0.0016(2)
S2 0.0199(3) 0.0229(3) 0.0211(4) 0.0025(3) -0.0011(3) -0.0014(2)
O1 0.0342(12) 0.0254(10) 0.0289(13) -0.0037(9) 0.0005(10) -0.0017(9)
O2 0.0216(10) 0.0346(11) 0.0269(13) 0.0045(10) -0.0031(10) -0.0031(8)
O3 0.0199(10) 0.0366(11) 0.0258(13) 0.0055(10) -0.0045(10) -0.0021(8)
O4 0.0327(12) 0.0230(10) 0.0284(13) -0.0022(9) -0.0002(10) 0.0000(8)
N1 0.0287(14) 0.0249(13) 0.048(2) -0.0069(12) 0.0122(14) -0.0038(10)
N2 0.0180(11) 0.0330(13) 0.0240(15) 0.0064(11) 0.0008(11) -0.0002(10)
N3 0.0223(12) 0.0286(12) 0.0274(15) 0.0020(11) 0.0010(11) 0.0021(10)
N4 0.0253(13) 0.062(2) 0.0225(17) 0.0039(14) -0.0015(12) 0.0102(13)
N5 0.0334(15) 0.0253(13) 0.064(2) -0.0035(14) 0.0105(15) -0.0061(11)
N6 0.0215(12) 0.0360(14) 0.0211(15) 0.0070(12) 0.0019(11) 0.0012(10)
N7 0.0227(12) 0.0298(13) 0.0297(16) 0.0009(11) 0.0012(11) 0.0030(10)
N8 0.0277(14) 0.0586(19) 0.0259(17) 0.0031(14) -0.0033(13) 0.0108(13)
C1 0.0205(13) 0.0234(12) 0.0203(16) 0.0015(11) -0.0004(11) 0.0004(10)
C2 0.0205(12) 0.0255(13) 0.0195(15) -0.0003(11) -0.0015(12) 0.0029(10)
C3 0.0207(13) 0.0281(14) 0.0185(16) -0.0005(12) 0.0022(12) 0.0007(10)
C4 0.0250(14) 0.0241(13) 0.0211(16) -0.0022(11) -0.0002(12) -0.0009(10)
C5 0.0248(14) 0.0241(12) 0.0267(17) -0.0030(13) 0.0060(15) 0.0028(10)
C6 0.0206(12) 0.0256(13) 0.0297(18) 0.0015(13) 0.0051(13) 0.0010(10)
C7 0.0211(14) 0.0262(13) 0.0253(18) 0.0039(12) -0.0016(12) 0.0022(10)
C8 0.038(2) 0.094(4) 0.027(2) 0.001(2) -0.0037(17) 0.018(2)
C9 0.0249(16) 0.082(3) 0.035(2) -0.003(2) -0.0102(17) 0.0141(17)
C10 0.0231(15) 0.0371(17) 0.038(2) -0.0012(15) -0.0013(14) 0.0051(12)
C11 0.0243(16) 0.055(2) 0.048(2) -0.0038(19) 0.0033(16) 0.0087(15)
C12 0.0209(12) 0.0217(12) 0.0222(16) 0.0010(11) 0.0008(12) 0.0004(10)
C13 0.0231(14) 0.0251(14) 0.037(2) -0.0002(14) 0.0070(15) 0.0033(10)
C14 0.0289(15) 0.0210(13) 0.046(2) 0.0004(13) 0.0049(15) 0.0031(11)
C15 0.0278(15) 0.0254(13) 0.0264(18) -0.0009(12) 0.0020(13) -0.0025(11)
C16 0.0217(13) 0.0249(13) 0.0258(17) -0.0039(12) 0.0028(12) -0.0013(10)
C17 0.0242(14) 0.0207(12) 0.0235(17) -0.0015(11) 0.0022(13) 0.0016(10)
C18 0.0226(13) 0.0279(14) 0.0259(18) 0.0033(12) -0.0004(12) 0.0016(11)
C19 0.034(2) 0.093(4) 0.028(2) 0.000(2) -0.0063(17) 0.020(2)
C20 0.0296(17) 0.087(3) 0.040(3) -0.007(2) -0.0105(18) 0.0241(19)
C21 0.0231(15) 0.0373(17) 0.039(2) -0.0044(15) -0.0021(14) 0.0063(12)
C22 0.0245(16) 0.060(2) 0.056(3) -0.006(2) 0.0022(17) 0.0077(16)

loop_
_atom_type_symbol
_atom_type_description
_atom_type_scat_dispersion_real
_atom_type_scat_dispersion_imag
_atom_type_scat_source
C C 0.0033 0.0016 'International Tables Vol C Tables 4.2.6.8 and 6.1.1.4'
H H 0.0000 0.0000 'International Tables Vol C Tables 4.2.6.8 and 6.1.1.4'
N N 0.0061 0.0033 'International Tables Vol C Tables 4.2.6.8 and 6.1.1.4'
O O 0.0106 0.0060 'International Tables Vol C Tables 4.2.6.8 and 6.1.1.4'
S S 0.1246 0.1234 'International Tables Vol C Tables 4.2.6.8 and 6.1.1.4'

loop_
_geom_angle_atom_site_label_1
_geom_angle_atom_site_label_2
_geom_angle_atom_site_label_3
_geom_angle
_geom_angle_site_symmetry_1
_geom_angle_site_symmetry_3
O1 S1 O2 119.18(15) . .
O1 S1 N2 109.18(15) . .
O2 S1 N2 102.36(15) . .
O1 S1 C1 109.20(15) . .
O2 S1 C1 109.65(13) . .
N2 S1 C1 106.43(16) . .
O4 S2 O3 118.88(15) . .
O4 S2 N6 109.32(15) . .
O3 S2 N6 102.23(15) . .
O4 S2 C12 108.92(15) . .
O3 S2 C12 109.40(13) . .
N6 S2 C12 107.44(15) . .
C4 N1 H1N1 120(3) . .
C4 N1 H2N1 116(3) . .
H1N1 N1 H2N1 121(4) . .
C7 N2 S1 125.3(2) . .
C7 N2 H1N2 113(3) . .
S1 N2 H1N2 116(3) . .
C7 N3 C10 116.4(3) . .
C7 N4 C8 114.8(3) . .
C15 N5 H5A 120.0 . .
C15 N5 H5B 120.0 . .
H5A N5 H5B 120.0 . .
C18 N6 S2 125.6(2) . .
C18 N6 H1N6 119(3) . .
S2 N6 H1N6 110(3) . .
C18 N7 C21 116.6(3) . .
C19 N8 C18 115.2(3) . .
C6 C1 C2 120.3(3) . .
C6 C1 S1 118.8(2) . .
C2 C1 S1 120.9(2) . .
C3 C2 C1 119.8(3) . .
C3 C2 H2 120.1 . .
C1 C2 H2 120.1 . .
C2 C3 C4 120.9(3) . .
C2 C3 H3 119.6 . .
C4 C3 H3 119.6 . .
N1 C4 C3 120.8(3) . .
N1 C4 C5 120.4(3) . .
C3 C4 C5 118.7(3) . .
C6 C5 C4 120.3(3) . .
C6 C5 H5 119.9 . .
C4 C5 H5 119.9 . .
C5 C6 C1 120.0(3) . .
C5 C6 H6 120.0 . .
C1 C6 H6 120.0 . .
N3 C7 N4 127.5(3) . .
N3 C7 N2 118.3(3) . .
N4 C7 N2 114.2(3) . .
N4 C8 C9 122.6(4) . .
N4 C8 H8 118.7 . .
C9 C8 H8 118.7 . .
C10 C9 C8 117.9(3) . .
C10 C9 H9 121.0 . .
C8 C9 H9 121.0 . .
N3 C10 C9 120.7(3) . .
N3 C10 C11 116.3(3) . .
C9 C10 C11 122.9(3) . .
C10 C11 H11A 109.5 . .
C10 C11 H11B 109.5 . .
H11A C11 H11B 109.5 . .
C10 C11 H11C 109.5 . .
H11A C11 H11C 109.5 . .
H11B C11 H11C 109.5 . .
C13 C12 C17 119.9(3) . .
C13 C12 S2 119.5(2) . .
C17 C12 S2 120.7(2) . .
C14 C13 C12 120.3(3) . .
C14 C13 H13 119.9 . .
C12 C13 H13 119.9 . .
C13 C14 C15 120.4(3) . .
C13 C14 H14 119.8 . .
C15 C14 H14 119.8 . .
N5 C15 C16 120.1(3) . .
N5 C15 C14 120.7(3) . .
C16 C15 C14 119.1(3) . .
C17 C16 C15 120.2(3) . .
C17 C16 H16 119.9 . .
C15 C16 H16 119.9 . .
C16 C17 C12 120.1(3) . .
C16 C17 H17 120.0 . .
C12 C17 H17 120.0 . .
N7 C18 N8 127.1(3) . .
N7 C18 N6 118.7(3) . .
N8 C18 N6 114.1(3) . .
N8 C19 C20 122.6(4) . .
N8 C19 H19 118.7 . .
C20 C19 H19 118.7 . .
C19 C20 C21 117.5(4) . .
C19 C20 H20 121.3 . .
C21 C20 H20 121.3 . .
N7 C21 C20 121.0(3) . .
N7 C21 C22 116.3(4) . .
C20 C21 C22 122.8(3) . .
C21 C22 H22A 109.5 . .
C21 C22 H22B 109.5 . .
H22A C22 H22B 109.5 . .
C21 C22 H22C 109.5 . .
H22A C22 H22C 109.5 . .
H22B C22 H22C 109.5 . .

loop_
_geom_bond_atom_site_label_1
_geom_bond_atom_site_label_2
_geom_bond_distance
_geom_bond_site_symmetry_2
S1 O1 1.432(2) .
S1 O2 1.434(2) .
S1 N2 1.654(3) .
S1 C1 1.736(3) .
S2 O4 1.434(2) .
S2 O3 1.438(2) .
S2 N6 1.646(3) .
S2 C12 1.732(3) .
N1 C4 1.356(4) .
N1 H1N1 0.81(4) .
N1 H2N1 0.84(5) .
N2 C7 1.390(4) .
N2 H1N2 0.77(5) .
N3 C7 1.329(4) .
N3 C10 1.346(4) .
N4 C7 1.333(4) .
N4 C8 1.340(5) .
N5 C15 1.364(4) .
N5 H5A 0.8600 .
N5 H5B 0.8600 .
N6 C18 1.386(4) .
N6 H1N6 0.93(5) .
N7 C18 1.325(4) .
N7 C21 1.339(4) .
N8 C19 1.333(5) .
N8 C18 1.340(5) .
C1 C6 1.395(4) .
C1 C2 1.398(4) .
C2 C3 1.373(4) .
C2 H2 0.9300 .
C3 C4 1.405(4) .
C3 H3 0.9300 .
C4 C5 1.415(4) .
C5 C6 1.379(4) .
C5 H5 0.9300 .
C6 H6 0.9300 .
C8 C9 1.376(6) .
C8 H8 0.9300 .
C9 C10 1.376(6) .
C9 H9 0.9300 .
C10 C11 1.487(5) .
C11 H11A 0.9600 .
C11 H11B 0.9600 .
C11 H11C 0.9600 .
C12 C13 1.392(4) .
C12 C17 1.396(4) .
C13 C14 1.374(4) .
C13 H13 0.9300 .
C14 C15 1.405(4) .
C14 H14 0.9300 .
C15 C16 1.401(4) .
C16 C17 1.383(4) .
C16 H16 0.9300 .
C17 H17 0.9300 .
C19 C20 1.377(6) .
C19 H19 0.9300 .
C20 C21 1.385(6) .
C20 H20 0.9300 .
C21 C22 1.496(5) .
C22 H22A 0.9600 .
C22 H22B 0.9600 .
C22 H22C 0.9600 .

loop_
_geom_hbond_atom_site_label_D
_geom_hbond_atom_site_label_H
_geom_hbond_atom_site_label_A
_geom_hbond_distance_DH
_geom_hbond_distance_HA
_geom_hbond_distance_DA
_geom_hbond_angle_DHA
_geom_hbond_site_symmetry_A
N2 H1N2 N8 0.77(5) 2.16(5) 2.926(4) 174(5) .
N6 H1N6 N4 0.93(5) 1.97(5) 2.903(4) 177(5) .

loop_
_geom_torsion_atom_site_label_1
_geom_torsion_atom_site_label_2
_geom_torsion_atom_site_label_3
_geom_torsion_atom_site_label_4
_geom_torsion
_geom_torsion_site_symmetry_1
_geom_torsion_site_symmetry_2
_geom_torsion_site_symmetry_3
_geom_torsion_site_symmetry_4
O1 S1 N2 C7 -61.1(3) . . . .
O2 S1 N2 C7 171.7(3) . . . .
C1 S1 N2 C7 56.6(3) . . . .
O4 S2 N6 C18 58.4(3) . . . .
O3 S2 N6 C18 -174.8(3) . . . .
C12 S2 N6 C18 -59.7(3) . . . .
O1 S1 C1 C6 -162.3(3) . . . .
O2 S1 C1 C6 -30.1(3) . . . .
N2 S1 C1 C6 79.9(3) . . . .
O1 S1 C1 C2 18.2(3) . . . .
O2 S1 C1 C2 150.5(3) . . . .
N2 S1 C1 C2 -99.5(3) . . . .
C6 C1 C2 C3 0.1(5) . . . .
S1 C1 C2 C3 179.5(3) . . . .
C1 C2 C3 C4 0.5(5) . . . .
C2 C3 C4 N1 -179.4(3) . . . .
C2 C3 C4 C5 -0.7(5) . . . .
N1 C4 C5 C6 179.0(3) . . . .
C3 C4 C5 C6 0.3(5) . . . .
C4 C5 C6 C1 0.3(5) . . . .
C2 C1 C6 C5 -0.5(5) . . . .
S1 C1 C6 C5 -179.9(3) . . . .
C10 N3 C7 N4 -0.4(5) . . . .
C10 N3 C7 N2 179.1(3) . . . .
C8 N4 C7 N3 1.9(6) . . . .
C8 N4 C7 N2 -177.5(4) . . . .
S1 N2 C7 N3 16.9(4) . . . .
S1 N2 C7 N4 -163.6(3) . . . .
C7 N4 C8 C9 -1.6(7) . . . .
N4 C8 C9 C10 -0.1(8) . . . .
C7 N3 C10 C9 -1.5(5) . . . .
C7 N3 C10 C11 179.3(3) . . . .
C8 C9 C10 N3 1.8(7) . . . .
C8 C9 C10 C11 -179.1(4) . . . .
O4 S2 C12 C13 157.5(3) . . . .
O3 S2 C12 C13 26.0(3) . . . .
N6 S2 C12 C13 -84.2(3) . . . .
O4 S2 C12 C17 -22.5(3) . . . .
O3 S2 C12 C17 -154.0(3) . . . .
N6 S2 C12 C17 95.8(3) . . . .
C17 C12 C13 C14 -0.3(5) . . . .
S2 C12 C13 C14 179.7(3) . . . .
C12 C13 C14 C15 0.2(6) . . . .
C13 C14 C15 N5 -179.2(4) . . . .
C13 C14 C15 C16 -0.1(6) . . . .
N5 C15 C16 C17 179.3(3) . . . .
C14 C15 C16 C17 0.2(5) . . . .
C15 C16 C17 C12 -0.4(5) . . . .
C13 C12 C17 C16 0.4(5) . . . .
S2 C12 C17 C16 -179.6(3) . . . .
C21 N7 C18 N8 1.2(5) . . . .
C21 N7 C18 N6 -178.6(3) . . . .
C19 N8 C18 N7 -2.4(6) . . . .
C19 N8 C18 N6 177.4(4) . . . .
S2 N6 C18 N7 -13.6(4) . . . .
S2 N6 C18 N8 166.6(3) . . . .
C18 N8 C19 C20 1.0(7) . . . .
N8 C19 C20 C21 1.2(8) . . . .
C18 N7 C21 C20 1.4(5) . . . .
C18 N7 C21 C22 -179.1(3) . . . .
C19 C20 C21 N7 -2.5(7) . . . .
C19 C20 C21 C22 178.0(4) . . . .
